data_7707460
loop_
_publ_author_name
'Holzner, Richard'
'Porzelt, Amelie'
'Karaca, Uhut S.'
'Kiefer, Fiona'
'Frisch, Philipp'
'Wendel, Daniel'
'Holthausen, Max C.'
'Inoue, Shigeyoshi'

_publ_section_title
;
 Imino(silyl)disilenes: application in versatile bond activation,
 reversible oxidation and thermal isomerization.
;
_journal_issue 25
_journal_name_full 'Dalton transactions (Cambridge, England : 2003)'
_journal_page_first 8785
_journal_page_last 8793
_journal_paper_doi 10.1039/d1dt01629f
_journal_volume 50
_journal_year 2021
_chemical_compound_source 'see text'
_chemical_formula_moiety 'C40 H82 N6 O2 Si4'
_chemical_formula_sum 'C40 H82 N6 O2 Si4'
_chemical_formula_weight 791.48
_space_group_IT_number 2
_space_group_name_Hall '-P 1'
_space_group_name_H-M_alt 'P -1'
_symmetry_cell_setting triclinic
_symmetry_Int_Tables_number 2
_symmetry_space_group_name_Hall '-P 1'
_symmetry_space_group_name_H-M 'P -1'
_atom_sites_solution_hydrogens geom
_audit_update_record
;
2021-01-27 deposited with the CCDC.	2021-05-20 downloaded from the CCDC.
;
_cell_angle_alpha 103.907(3)
_cell_angle_beta 97.451(3)
_cell_angle_gamma 108.909(3)
_cell_formula_units_Z 2
_cell_length_a 11.8823(10)
_cell_length_b 12.5801(10)
_cell_length_c 17.6952(13)
_cell_measurement_reflns_used 9715
_cell_measurement_temperature 100
_cell_measurement_theta_max 25.7224
_cell_measurement_theta_min 2.3251
_cell_volume 2366.1(3)
_computing_cell_refinement 'SAINT (Bruker, 2017)'
_computing_data_collection 'APEX III Control Software (Bruker, 2016)'
_computing_data_reduction 'SAINT (Bruker, 2017)'
_computing_molecular_graphics 'PLATON (Spek, 2011)'
_computing_publication_material 'PLATON (Spek, 2011), enCIFer (Allen, 2014)'
_computing_structure_refinement 'SHELXL2014 (Sheldrick, 2014), SHELXLE (Huebschle, 2011)'
_computing_structure_solution 'SHELXT (Sheldrick, 2015)'
_diffrn_ambient_temperature 100
_diffrn_detector ' CMOS plate '
_diffrn_detector_area_resol_mean 16
_diffrn_measured_fraction_theta_full 0.999
_diffrn_measured_fraction_theta_max 0.999
_diffrn_measurement_device ' \k-geometry diffractometer '
_diffrn_measurement_device_type ' Bruker Photon CMOS '
_diffrn_measurement_method ' phi- and omega-rotation '
_diffrn_radiation_monochromator 'Helios optic'
_diffrn_radiation_probe x-ray
_diffrn_radiation_source 'TXS rotating anode'
_diffrn_radiation_type MoK\a
_diffrn_radiation_wavelength 0.71073
_diffrn_reflns_av_R_equivalents 0.0373
_diffrn_reflns_av_unetI/netI 0.0146
_diffrn_reflns_limit_h_max 14
_diffrn_reflns_limit_h_min -14
_diffrn_reflns_limit_k_max 15
_diffrn_reflns_limit_k_min -15
_diffrn_reflns_limit_l_max 21
_diffrn_reflns_limit_l_min -21
_diffrn_reflns_number 104064
_diffrn_reflns_reduction_process
;
;
_diffrn_reflns_theta_full 25.24
_diffrn_reflns_theta_max 25.68
_diffrn_reflns_theta_min 2.33
_exptl_absorpt_coefficient_mu 0.163
_exptl_absorpt_correction_T_max 0.7453
_exptl_absorpt_correction_T_min 0.7198
_exptl_absorpt_correction_type multi-scan
_exptl_absorpt_process_details 'SADABS 2016/2, Bruker, 2016'
_exptl_crystal_colour 'clear colorless'
_exptl_crystal_density_diffrn 1.111
_exptl_crystal_density_method 'Not Measured'
_exptl_crystal_description fragment
_exptl_crystal_F_000 872
_exptl_crystal_recrystallization_method 'Re-crystallisation from solvent'
_exptl_crystal_size_max 0.294
_exptl_crystal_size_mid 0.201
_exptl_crystal_size_min 0.169
_refine_diff_density_max 0.457
_refine_diff_density_min -0.314
_refine_diff_density_rms 0.046
_refine_ls_extinction_method none
_refine_ls_goodness_of_fit_ref 1.040
_refine_ls_hydrogen_treatment constr
_refine_ls_matrix_type full
_refine_ls_number_parameters 690
_refine_ls_number_reflns 8998
_refine_ls_number_restraints 204
_refine_ls_restrained_S_all 1.030
_refine_ls_R_factor_all 0.0368
_refine_ls_R_factor_gt 0.0320
_refine_ls_shift/su_max 0.033
_refine_ls_shift/su_mean 0.002
_refine_ls_structure_factor_coef Fsqd
_refine_ls_weighting_details 'W=1/[\S^2^(FO^2^)+(0.0376P)^2^+1.5234P] WHERE P=(FO^2^+2FC^2^)/3'
_refine_ls_weighting_scheme calc
_refine_ls_wR_factor_gt 0.0811
_refine_ls_wR_factor_ref 0.0843
_reflns_number_gt 8093
_reflns_number_total 8998
_reflns_threshold_expression I>2\s(I)
_cod_data_source_file d1dt01629f2.cif
_cod_data_source_block compound_5
_cod_depositor_comments 'Adding full bibliography for 7707458--7707464.cif.'
_cod_database_code 7707460

loop_
_space_group_symop_id
_space_group_symop_operation_xyz
1 x,y,z
2 -x,-y,-z

loop_
_atom_site_aniso_label
_atom_site_aniso_U_11
_atom_site_aniso_U_22
_atom_site_aniso_U_33
_atom_site_aniso_U_23
_atom_site_aniso_U_13
_atom_site_aniso_U_12
Si1 0.0104(2) 0.0109(2) 0.0128(2) 0.0043(1) 0.0019(1) 0.0039(1)
Si2 0.0108(2) 0.0116(2) 0.0119(2) 0.0040(1) 0.0034(1) 0.0051(1)
Si3 0.0115(2) 0.0104(2) 0.0148(2) 0.0050(2) 0.0031(2) 0.0037(2)
Si3B 0.0153(8) 0.0162(8) 0.0331(8) 0.0034(7) 0.0056(8) 0.0112(6)
Si4 0.0100(2) 0.0115(2) 0.0142(2) 0.0039(2) 0.0032(2) 0.0049(2)
Si4B 0.0265(9) 0.0263(8) 0.0279(8) 0.0063(8) 0.0071(7) 0.0131(7)
O1 0.0133(4) 0.0124(4) 0.0125(4) 0.0041(4) 0.0024(4) 0.0057(4)
O2 0.0139(5) 0.0138(5) 0.0131(4) 0.0047(4) 0.0041(4) 0.0059(4)
N1 0.0150(6) 0.0155(6) 0.0190(6) 0.0053(5) 0.0021(5) 0.0071(5)
N2 0.0150(6) 0.0192(6) 0.0211(6) 0.0044(5) -0.0004(5) 0.0084(5)
N3 0.0167(6) 0.0242(7) 0.0273(7) -0.0020(5) 0.0000(5) 0.0118(5)
N4 0.0150(6) 0.0133(6) 0.0179(6) 0.0060(5) 0.0054(5) 0.0049(5)
N5 0.0167(6) 0.0169(6) 0.0185(6) 0.0020(5) 0.0048(5) 0.0031(5)
N6 0.0130(6) 0.0187(6) 0.0175(6) 0.0025(5) 0.0041(5) 0.0032(5)
C1 0.0152(7) 0.0136(6) 0.0187(7) 0.0051(5) 0.0027(5) 0.0054(5)
C2 0.0175(8) 0.0300(8) 0.0354(9) 0.0031(7) -0.0035(6) 0.0136(7)
C3 0.0191(8) 0.0328(9) 0.0440(10) -0.0025(8) -0.0015(7) 0.0173(7)
C4 0.0156(7) 0.0217(7) 0.0147(7) 0.0027(6) 0.0021(5) 0.0047(6)
C5 0.0222(8) 0.0519(11) 0.0197(8) 0.0081(7) 0.0064(6) 0.0024(8)
C6 0.0243(8) 0.0188(7) 0.0273(8) 0.0020(6) -0.0003(6) 0.0078(6)
C7 0.0201(8) 0.0309(8) 0.0206(7) 0.0054(6) -0.0004(6) 0.0062(7)
C8 0.0241(8) 0.0204(7) 0.0249(8) -0.0005(6) 0.0046(6) 0.0095(6)
C9 0.0344(10) 0.0312(9) 0.0444(10) 0.0094(8) 0.0191(8) 0.0143(8)
C10 0.0314(9) 0.0243(8) 0.0331(9) 0.0032(7) 0.0064(7) 0.0112(7)
C11 0.0286(8) 0.0286(8) 0.0210(8) 0.0006(6) 0.0020(6) 0.0115(7)
C12 0.0162(7) 0.0136(6) 0.0161(6) 0.0055(5) 0.0039(5) 0.0068(5)
C13 0.0160(7) 0.0245(8) 0.0280(8) 0.0006(6) 0.0029(6) -0.0024(6)
C14 0.0142(7) 0.0285(8) 0.0293(8) 0.0041(7) 0.0071(6) 0.0002(6)
C15 0.0251(8) 0.0171(7) 0.0190(7) 0.0006(6) 0.0057(6) 0.0079(6)
C16 0.0330(9) 0.0248(8) 0.0260(8) 0.0045(6) 0.0150(7) 0.0095(7)
C17 0.0362(9) 0.0297(9) 0.0361(9) 0.0107(7) 0.0108(8) 0.0180(8)
C18 0.0327(9) 0.0291(9) 0.0238(8) -0.0038(7) 0.0040(7) 0.0058(7)
C19 0.0148(7) 0.0236(7) 0.0161(7) 0.0035(6) 0.0062(5) 0.0064(6)
C20 0.0195(7) 0.0300(8) 0.0241(8) 0.0101(6) 0.0111(6) 0.0096(6)
C21 0.0353(9) 0.0219(8) 0.0294(8) 0.0049(7) 0.0172(7) 0.0083(7)
C22 0.0199(8) 0.0584(12) 0.0179(8) 0.0068(7) 0.0048(6) 0.0156(8)
C23 0.0184(8) 0.0156(7) 0.0264(8) 0.0099(6) 0.0056(6) 0.0082(6)
C23B 0.0153(8) 0.0162(8) 0.0332(8) 0.0034(7) 0.0056(8) 0.0112(6)
C24 0.0153(7) 0.0146(7) 0.0169(7) 0.0060(6) 0.0048(6) 0.0042(6)
C24B 0.0153(8) 0.0162(8) 0.0331(8) 0.0034(7) 0.0056(8) 0.0112(6)
C25 0.0200(8) 0.0212(8) 0.0201(8) 0.0050(6) 0.0059(6) 0.0100(7)
C25B 0.0153(8) 0.0163(8) 0.0331(9) 0.0034(7) 0.0056(8) 0.0112(6)
C26 0.0217(9) 0.0264(9) 0.0165(8) 0.0077(7) 0.0038(8) 0.0062(7)
C26B 0.0153(8) 0.0162(8) 0.0331(8) 0.0034(7) 0.0056(8) 0.0112(7)
C27 0.0234(9) 0.0196(9) 0.0247(9) 0.0109(7) 0.0105(7) 0.0056(7)
C27B 0.0153(8) 0.0163(8) 0.0331(8) 0.0034(7) 0.0056(8) 0.0112(7)
C28 0.0150(7) 0.0126(8) 0.0173(8) 0.0036(6) 0.0026(6) 0.0038(6)
C28B 0.0153(8) 0.0162(8) 0.0331(8) 0.0034(7) 0.0056(8) 0.0112(6)
C29 0.0209(11) 0.0246(12) 0.0172(8) 0.0047(8) 0.0024(7) 0.0035(8)
C29B 0.0153(8) 0.0162(8) 0.0331(8) 0.0034(7) 0.0056(8) 0.0112(7)
C30 0.0168(9) 0.0217(11) 0.0236(8) 0.0036(9) 0.0000(8) 0.0054(8)
C30B 0.0153(8) 0.0162(8) 0.0331(8) 0.0034(7) 0.0056(8) 0.0112(7)
C31 0.0216(10) 0.0147(9) 0.0279(9) 0.0027(7) 0.0003(9) 0.0036(7)
C31B 0.0153(8) 0.0162(8) 0.0331(9) 0.0034(7) 0.0056(8) 0.0112(7)
C32 0.0162(8) 0.0150(7) 0.0314(9) 0.0046(6) 0.0046(7) 0.0036(6)
C32B 0.0265(9) 0.0263(8) 0.0279(8) 0.0063(8) 0.0071(7) 0.0131(7)
C33 0.0141(7) 0.0163(7) 0.0146(7) 0.0044(6) 0.0024(6) 0.0079(6)
C33B 0.0265(9) 0.0263(8) 0.0279(8) 0.0063(8) 0.0071(7) 0.0131(7)
C34 0.0171(8) 0.0226(9) 0.0190(8) 0.0078(7) 0.0026(6) 0.0106(7)
C34B 0.0265(9) 0.0263(8) 0.0279(8) 0.0063(8) 0.0071(7) 0.0131(7)
C35 0.0232(10) 0.0261(13) 0.0135(9) 0.0038(7) 0.0034(6) 0.0133(9)
C35B 0.0265(9) 0.0263(8) 0.0279(8) 0.0063(8) 0.0071(7) 0.0131(7)
C36 0.0176(8) 0.0194(8) 0.0206(8) 0.0104(6) 0.0068(6) 0.0085(6)
C36B 0.0265(9) 0.0263(8) 0.0279(8) 0.0063(8) 0.0071(7) 0.0131(7)
C37 0.0170(8) 0.0189(8) 0.0178(8) 0.0071(7) 0.0086(6) 0.0099(7)
C37B 0.0265(9) 0.0263(8) 0.0279(8) 0.0063(8) 0.0071(7) 0.0131(7)
C38 0.0318(9) 0.0178(8) 0.0220(8) 0.0035(6) 0.0119(7) 0.0102(7)
C38B 0.0265(9) 0.0264(8) 0.0279(8) 0.0063(8) 0.0071(7) 0.0130(7)
C39 0.0205(8) 0.0321(9) 0.0290(9) 0.0138(7) 0.0127(7) 0.0159(7)
C39B 0.0265(9) 0.0264(8) 0.0279(8) 0.0063(8) 0.0071(7) 0.0131(7)
C40 0.0254(9) 0.0262(9) 0.0198(8) 0.0106(7) 0.0114(7) 0.0140(7)
C40B 0.0265(9) 0.0264(8) 0.0279(8) 0.0062(8) 0.0071(7) 0.0131(7)

loop_
_atom_site_label
_atom_site_type_symbol
_atom_site_thermal_displace_type
_atom_site_fract_x
_atom_site_fract_y
_atom_site_fract_z
_atom_site_occupancy
_atom_site_U_iso_or_equiv
_atom_site_calc_flag
_atom_site_refinement_flags
_atom_site_disorder_assembly
_atom_site_disorder_group
Si1 Si Uani 0.43514(3) 0.62491(3) 0.24820(2) 1.000 0.0114(1) d . . .
Si2 Si Uani 0.41528(3) 0.80613(3) 0.23486(2) 1.000 0.0110(1) d . . .
Si3 Si Uani 0.29352(4) 0.44253(4) 0.25230(2) 0.921(1) 0.0121(1) d DP A 1
Si3B Si Uani 0.2528(5) 0.4811(5) 0.2634(3) 0.079(1) 0.0209(5) d DUP A 2
Si4 Si Uani 0.22690(4) 0.83039(4) 0.20250(2) 0.921(1) 0.0116(1) d DP A 1
Si4B Si Uani 0.2697(6) 0.8899(7) 0.2040(3) 0.079(1) 0.0263(5) d DUP A 2
O1 O Uani 0.40701(8) 0.67740(8) 0.17158(5) 1.000 0.0125(2) d . . .
O2 O Uani 0.42820(8) 0.74712(8) 0.31038(5) 1.000 0.0132(3) d . . .
N1 N Uani 0.56963(10) 0.61361(10) 0.26029(7) 1.000 0.0163(3) d . . .
N2 N Uani 0.76535(11) 0.65776(11) 0.34190(7) 1.000 0.0187(3) d . . .
N3 N Uani 0.71371(11) 0.52437(11) 0.22365(8) 1.000 0.0240(4) d . . .
N4 N Uani 0.53305(10) 0.92425(10) 0.24131(7) 1.000 0.0151(3) d . . .
N5 N Uani 0.71182(11) 1.08361(10) 0.32607(7) 1.000 0.0187(3) d . . .
N6 N Uani 0.72891(11) 0.99042(10) 0.20801(7) 1.000 0.0176(3) d . . .
C1 C Uani 0.67119(12) 0.59980(12) 0.27315(8) 1.000 0.0159(4) d . . .
C2 C Uani 0.85904(14) 0.61536(14) 0.33409(10) 1.000 0.0286(5) d . . .
C3 C Uani 0.82793(15) 0.53544(15) 0.26306(11) 1.000 0.0335(5) d . . .
C4 C Uani 0.76955(13) 0.75672(13) 0.40969(8) 1.000 0.0186(4) d . . .
C5 C Uani 0.66681(15) 0.71213(17) 0.45113(10) 1.000 0.0345(5) d . . .
C6 C Uani 0.75812(15) 0.85625(13) 0.37856(9) 1.000 0.0250(4) d . . .
C7 C Uani 0.89248(14) 0.80277(14) 0.46948(9) 1.000 0.0256(4) d . . .
C8 C Uani 0.66253(14) 0.44574(13) 0.13946(9) 1.000 0.0243(4) d . . .
C9 C Uani 0.75547(17) 0.48569(16) 0.08917(11) 1.000 0.0355(6) d . . .
C10 C Uani 0.64472(16) 0.31986(14) 0.13942(10) 1.000 0.0305(5) d . . .
C11 C Uani 0.54329(15) 0.45122(15) 0.10228(9) 1.000 0.0275(5) d . . .
C12 C Uani 0.64627(12) 0.99091(12) 0.25681(8) 1.000 0.0147(4) d . . .
C13 C Uani 0.83044(14) 1.13576(14) 0.31854(10) 1.000 0.0270(4) d . . .
C14 C Uani 0.84116(14) 1.07872(14) 0.24764(10) 1.000 0.0266(4) d . . .
C15 C Uani 0.65867(14) 1.14157(13) 0.38788(9) 1.000 0.0212(4) d . . .
C16 C Uani 0.57413(16) 1.05254(14) 0.42041(10) 1.000 0.0280(5) d . . .
C17 C Uani 0.59070(17) 1.20685(15) 0.34966(11) 1.000 0.0321(5) d . . .
C18 C Uani 0.76236(16) 1.22922(15) 0.45765(10) 1.000 0.0324(5) d . . .
C19 C Uani 0.70518(13) 0.90662(13) 0.12685(8) 1.000 0.0185(4) d . . .
C20 C Uani 0.81254(14) 0.95141(14) 0.08884(9) 1.000 0.0234(4) d . . .
C21 C Uani 0.69383(16) 0.78592(14) 0.13472(10) 1.000 0.0290(5) d . . .
C22 C Uani 0.59035(15) 0.90136(18) 0.07393(9) 1.000 0.0326(5) d . . .
C23 C Uani 0.39295(14) 0.35529(13) 0.26841(10) 0.921(1) 0.0189(4) d DP A 1
C23B C Uani 0.1459(16) 0.5564(16) 0.2979(12) 0.079(1) 0.0209(5) d DUP A 2
C24 C Uani 0.22929(13) 0.46675(13) 0.34655(9) 0.921(1) 0.0156(4) d DP A 1
C24B C Uani 0.2926(13) 0.4208(13) 0.3493(9) 0.079(1) 0.0209(5) d DUP A 2
C25 C Uani 0.15632(15) 0.54740(14) 0.34738(10) 0.921(1) 0.0199(5) d DP A 1
C25B C Uani 0.3966(14) 0.3742(15) 0.3434(12) 0.079(1) 0.0209(5) d DUP A 2
C26 C Uani 0.3377(4) 0.5271(3) 0.41982(13) 0.921(1) 0.0221(5) d DP A 1
C26B C Uani 0.332(4) 0.524(3) 0.4273(16) 0.079(1) 0.0209(5) d DUP A 2
C27 C Uani 0.14788(17) 0.34969(15) 0.35563(11) 0.921(1) 0.0219(5) d DP A 1
C27B C Uani 0.1785(16) 0.3243(17) 0.3574(15) 0.079(1) 0.0209(5) d DUP A 2
C28 C Uani 0.1681(2) 0.34918(17) 0.15553(11) 0.921(1) 0.0156(4) d DP A 1
C28B C Uani 0.164(2) 0.361(2) 0.1626(11) 0.079(1) 0.0209(5) d DUP A 2
C29 C Uani 0.2115(2) 0.38109(18) 0.08289(12) 0.921(1) 0.0227(6) d DP A 1
C29B C Uani 0.196(3) 0.403(3) 0.0903(16) 0.079(1) 0.0209(5) d DUP A 2
C30 C Uani 0.04496(17) 0.36483(15) 0.15586(14) 0.921(1) 0.0222(5) d DP A 1
C30B C Uani 0.025(2) 0.333(2) 0.154(2) 0.079(1) 0.0209(5) d DUP A 2
C31 C Uani 0.14266(17) 0.21752(15) 0.14249(12) 0.921(1) 0.0234(5) d DP A 1
C31B C Uani 0.184(2) 0.2437(18) 0.1499(16) 0.079(1) 0.0209(5) d DUP A 2
C32 C Uani 0.10629(14) 0.67731(13) 0.16540(10) 0.921(1) 0.0220(5) d DP A 1
C32B C Uani 0.3540(17) 1.0404(13) 0.1968(12) 0.079(1) 0.0263(5) d DUP A 2
C33 C Uani 0.22923(13) 0.89282(13) 0.11364(9) 0.921(1) 0.0145(4) d DP A 1
C33B C Uani 0.1708(14) 0.7983(13) 0.0993(8) 0.079(1) 0.0263(5) d DUP A 2
C34 C Uani 0.10956(15) 0.91065(16) 0.08812(10) 0.921(1) 0.0186(5) d DP A 1
C34B C Uani 0.0695(18) 0.846(2) 0.0758(13) 0.079(1) 0.0263(5) d DUP A 2
C35 C Uani 0.2415(3) 0.8006(3) 0.04367(16) 0.921(1) 0.0203(6) d DP A 1
C35B C Uani 0.1091(17) 0.6667(13) 0.0886(12) 0.079(1) 0.0263(5) d DUP A 2
C36 C Uani 0.33694(14) 1.00992(13) 0.13050(9) 0.921(1) 0.0177(5) d DP A 1
C36B C Uani 0.250(4) 0.813(4) 0.036(2) 0.079(1) 0.0263(5) d DUP A 2
C37 C Uani 0.1801(2) 0.91559(19) 0.29116(12) 0.921(1) 0.0163(5) d DP A 1
C37B C Uani 0.177(2) 0.905(2) 0.2844(12) 0.079(1) 0.0263(5) d DUP A 2
C38 C Uani 0.24557(16) 1.04907(14) 0.31316(10) 0.921(1) 0.0235(5) d DP A 1
C38B C Uani 0.0740(16) 0.7878(15) 0.2767(12) 0.079(1) 0.0264(5) d DUP A 2
C39 C Uani 0.04160(15) 0.88746(16) 0.27251(10) 0.921(1) 0.0240(5) d DP A 1
C39B C Uani 0.2605(19) 0.939(2) 0.3676(10) 0.079(1) 0.0263(5) d DUP A 2
C40 C Uani 0.20972(16) 0.87620(16) 0.36451(9) 0.921(1) 0.0213(5) d DP A 1
C40B C Uani 0.1237(18) 1.0006(16) 0.2831(12) 0.079(1) 0.0263(5) d DUP A 2
H2 H Uiso 0.93270 0.63950 0.37295 1.000 0.0340 c RU . .
H3 H Uiso 0.87581 0.49275 0.24249 1.000 0.0400 c RU . .
H5A H Uiso 0.58790 0.68317 0.41319 1.000 0.0520 c RU . .
H5B H Uiso 0.67038 0.77664 0.49649 1.000 0.0520 c RU . .
H5C H Uiso 0.67618 0.64793 0.47034 1.000 0.0520 c RU . .
H6A H Uiso 0.82021 0.87790 0.34778 1.000 0.0380 c RU . .
H6B H Uiso 0.77009 0.92469 0.42371 1.000 0.0380 c RU . .
H6C H Uiso 0.67671 0.83030 0.34413 1.000 0.0380 c RU . .
H7A H Uiso 0.90188 0.73899 0.48919 1.000 0.0380 c RU . .
H7B H Uiso 0.89547 0.86752 0.51446 1.000 0.0380 c RU . .
H7C H Uiso 0.95875 0.83128 0.44306 1.000 0.0380 c RU . .
H9A H Uiso 0.77225 0.56867 0.09317 1.000 0.0530 c RU . .
H9B H Uiso 0.72182 0.43750 0.03318 1.000 0.0530 c RU . .
H9C H Uiso 0.83144 0.47631 0.10917 1.000 0.0530 c RU . .
H10A H Uiso 0.72325 0.31675 0.16139 1.000 0.0460 c RU . .
H10B H Uiso 0.61269 0.26689 0.08455 1.000 0.0460 c RU . .
H10C H Uiso 0.58680 0.29520 0.17229 1.000 0.0460 c RU . .
H11A H Uiso 0.48193 0.42457 0.13257 1.000 0.0410 c RU . .
H11B H Uiso 0.51509 0.40012 0.04682 1.000 0.0410 c RU . .
H11C H Uiso 0.55561 0.53251 0.10337 1.000 0.0410 c RU . .
H13 H Uiso 0.89330 1.20105 0.35737 1.000 0.0320 c RU . .
H14 H Uiso 0.91329 1.09557 0.22759 1.000 0.0320 c RU . .
H16A H Uiso 0.50453 0.99708 0.37723 1.000 0.0420 c RU . .
H16B H Uiso 0.54457 1.09404 0.46292 1.000 0.0420 c RU . .
H16C H Uiso 0.61896 1.00929 0.44198 1.000 0.0420 c RU . .
H17A H Uiso 0.64845 1.26743 0.33299 1.000 0.0480 c RU . .
H17B H Uiso 0.55268 1.24409 0.38857 1.000 0.0480 c RU . .
H17C H Uiso 0.52743 1.15086 0.30295 1.000 0.0480 c RU . .
H18A H Uiso 0.81305 1.18899 0.47677 1.000 0.0490 c RU . .
H18B H Uiso 0.72818 1.26174 0.50108 1.000 0.0490 c RU . .
H18C H Uiso 0.81244 1.29323 0.43991 1.000 0.0490 c RU . .
H20A H Uiso 0.82356 1.03133 0.08703 1.000 0.0350 c RU . .
H20B H Uiso 0.79591 0.89918 0.03442 1.000 0.0350 c RU . .
H20C H Uiso 0.88699 0.95244 0.12071 1.000 0.0350 c RU . .
H21A H Uiso 0.76859 0.79251 0.16948 1.000 0.0440 c RU . .
H21B H Uiso 0.68167 0.73138 0.08180 1.000 0.0440 c RU . .
H21C H Uiso 0.62391 0.75618 0.15796 1.000 0.0440 c RU . .
H22A H Uiso 0.51929 0.86778 0.09519 1.000 0.0490 c RU . .
H22B H Uiso 0.57961 0.85185 0.01949 1.000 0.0490 c RU . .
H22C H Uiso 0.59832 0.98106 0.07310 1.000 0.0490 c RU . .
H23A H Uiso 0.46900 0.40718 0.30755 0.921(1) 0.0280 c RUP A 1
H23B H Uiso 0.41185 0.32259 0.21767 0.921(1) 0.0280 c RUP A 1
H23C H Uiso 0.34947 0.29094 0.28836 0.921(1) 0.0280 c RUP A 1
H23D H Uiso 0.11233 0.58125 0.25464 0.079(1) 0.0310 c RUP A 2
H23E H Uiso 0.19100 0.62559 0.34444 0.079(1) 0.0310 c RUP A 2
H23F H Uiso 0.07912 0.50144 0.31265 0.079(1) 0.0310 c RUP A 2
H25A H Uiso 0.08494 0.50999 0.30241 0.921(1) 0.0300 c RUP A 1
H25B H Uiso 0.20805 0.62289 0.34261 0.921(1) 0.0300 c RUP A 1
H25C H Uiso 0.12930 0.56092 0.39767 0.921(1) 0.0300 c RUP A 1
H25D H Uiso 0.47279 0.43942 0.34870 0.079(1) 0.0310 c RUP A 2
H25E H Uiso 0.37722 0.31466 0.29146 0.079(1) 0.0310 c RUP A 2
H25F H Uiso 0.40634 0.33873 0.38623 0.079(1) 0.0310 c RUP A 2
H26A H Uiso 0.38784 0.60448 0.41704 0.921(1) 0.0330 c RUP A 1
H26B H Uiso 0.38726 0.47826 0.42025 0.921(1) 0.0330 c RUP A 1
H26C H Uiso 0.30678 0.53688 0.46877 0.921(1) 0.0330 c RUP A 1
H26D H Uiso 0.38351 0.50941 0.46854 0.079(1) 0.0310 c RUP A 2
H26E H Uiso 0.25966 0.53093 0.44544 0.079(1) 0.0310 c RUP A 2
H26F H Uiso 0.37865 0.59754 0.41741 0.079(1) 0.0310 c RUP A 2
H27A H Uiso 0.11898 0.36518 0.40507 0.921(1) 0.0330 c RUP A 1
H27B H Uiso 0.19502 0.29895 0.35772 0.921(1) 0.0330 c RUP A 1
H27C H Uiso 0.07769 0.31028 0.30989 0.921(1) 0.0330 c RUP A 1
H27D H Uiso 0.20060 0.29750 0.40281 0.079(1) 0.0310 c RUP A 2
H27E H Uiso 0.14766 0.25763 0.30834 0.079(1) 0.0310 c RUP A 2
H27F H Uiso 0.11499 0.35678 0.36631 0.079(1) 0.0310 c RUP A 2
H29A H Uiso 0.14732 0.33447 0.03441 0.921(1) 0.0340 c RUP A 1
H29B H Uiso 0.28548 0.36400 0.07767 0.921(1) 0.0340 c RUP A 1
H29C H Uiso 0.22951 0.46513 0.09029 0.921(1) 0.0340 c RUP A 1
H29D H Uiso 0.14200 0.34452 0.04083 0.079(1) 0.0310 c RUP A 2
H29E H Uiso 0.28119 0.41289 0.08897 0.079(1) 0.0310 c RUP A 2
H29F H Uiso 0.18618 0.47852 0.09535 0.079(1) 0.0310 c RUP A 2
H30A H Uiso 0.05718 0.44811 0.16455 0.921(1) 0.0330 c RUP A 1
H30B H Uiso 0.01134 0.33869 0.19885 0.921(1) 0.0330 c RUP A 1
H30C H Uiso -0.01205 0.31767 0.10438 0.921(1) 0.0330 c RUP A 1
H30D H Uiso -0.02024 0.26905 0.10424 0.079(1) 0.0310 c RUP A 2
H30E H Uiso 0.00725 0.40318 0.15250 0.079(1) 0.0310 c RUP A 2
H30F H Uiso -0.00075 0.30790 0.19945 0.079(1) 0.0310 c RUP A 2
H31A H Uiso 0.11739 0.19576 0.18897 0.921(1) 0.0350 c RUP A 1
H31B H Uiso 0.21696 0.20199 0.13564 0.921(1) 0.0350 c RUP A 1
H31C H Uiso 0.07741 0.17086 0.09455 0.921(1) 0.0350 c RUP A 1
H31D H Uiso 0.15050 0.20459 0.18805 0.079(1) 0.0310 c RUP A 2
H31E H Uiso 0.27195 0.25927 0.15828 0.079(1) 0.0310 c RUP A 2
H31F H Uiso 0.14326 0.19271 0.09529 0.079(1) 0.0310 c RUP A 2
H32A H Uiso 0.03148 0.67926 0.13608 0.921(1) 0.0330 c RUP A 1
H32B H Uiso 0.08912 0.64838 0.21098 0.921(1) 0.0330 c RUP A 1
H32C H Uiso 0.13555 0.62472 0.12984 0.921(1) 0.0330 c RUP A 1
H32D H Uiso 0.43691 1.04766 0.19124 0.079(1) 0.0390 c RUP A 2
H32E H Uiso 0.35806 1.10029 0.24529 0.079(1) 0.0390 c RUP A 2
H32F H Uiso 0.31094 1.05194 0.15013 0.079(1) 0.0390 c RUP A 2
H34A H Uiso 0.10917 0.93200 0.03837 0.921(1) 0.0280 c RUP A 1
H34B H Uiso 0.10313 0.97387 0.13010 0.921(1) 0.0280 c RUP A 1
H34C H Uiso 0.04011 0.83744 0.07962 0.921(1) 0.0280 c RUP A 1
H34D H Uiso 0.03210 0.81011 0.01858 0.079(1) 0.0390 c RUP A 2
H34E H Uiso 0.10600 0.93199 0.08754 0.079(1) 0.0390 c RUP A 2
H34F H Uiso 0.00688 0.82667 0.10654 0.079(1) 0.0390 c RUP A 2
H35A H Uiso 0.25171 0.83231 -0.00152 0.921(1) 0.0300 c RUP A 1
H35B H Uiso 0.16773 0.72900 0.02747 0.921(1) 0.0300 c RUP A 1
H35C H Uiso 0.31272 0.78175 0.06046 0.921(1) 0.0300 c RUP A 1
H35D H Uiso 0.05585 0.65577 0.12626 0.079(1) 0.0390 c RUP A 2
H35E H Uiso 0.17160 0.63357 0.09888 0.079(1) 0.0390 c RUP A 2
H35F H Uiso 0.06036 0.62652 0.03380 0.079(1) 0.0390 c RUP A 2
H36A H Uiso 0.33786 1.03437 0.08194 0.921(1) 0.0270 c RUP A 1
H36B H Uiso 0.41366 0.99953 0.14708 0.921(1) 0.0270 c RUP A 1
H36C H Uiso 0.32794 1.07047 0.17323 0.921(1) 0.0270 c RUP A 1
H36D H Uiso 0.31354 0.78166 0.04529 0.079(1) 0.0390 c RUP A 2
H36E H Uiso 0.28710 0.89727 0.04113 0.079(1) 0.0390 c RUP A 2
H36F H Uiso 0.19752 0.77086 -0.01746 0.079(1) 0.0390 c RUP A 2
H38A H Uiso 0.22202 1.08762 0.36019 0.921(1) 0.0350 c RUP A 1
H38B H Uiso 0.22259 1.07637 0.26823 0.921(1) 0.0350 c RUP A 1
H38C H Uiso 0.33408 1.06879 0.32517 0.921(1) 0.0350 c RUP A 1
H38D H Uiso 0.01913 0.80311 0.31107 0.079(1) 0.0390 c RUP A 2
H38E H Uiso 0.10936 0.73421 0.29298 0.079(1) 0.0390 c RUP A 2
H38F H Uiso 0.02786 0.75166 0.22099 0.079(1) 0.0390 c RUP A 2
H39A H Uiso 0.01966 0.93058 0.31856 0.921(1) 0.0360 c RUP A 1
H39B H Uiso -0.00208 0.80263 0.26138 0.921(1) 0.0360 c RUP A 1
H39C H Uiso 0.01903 0.91124 0.22573 0.921(1) 0.0360 c RUP A 1
H39D H Uiso 0.21467 0.95323 0.40880 0.079(1) 0.0390 c RUP A 2
H39E H Uiso 0.33086 1.01159 0.37530 0.079(1) 0.0390 c RUP A 2
H39F H Uiso 0.28894 0.87572 0.37168 0.079(1) 0.0390 c RUP A 2
H40A H Uiso 0.29724 0.89114 0.37756 0.921(1) 0.0320 c RUP A 1
H40B H Uiso 0.16301 0.79181 0.35274 0.921(1) 0.0320 c RUP A 1
H40C H Uiso 0.18782 0.92052 0.41005 0.921(1) 0.0320 c RUP A 1
H40D H Uiso 0.04364 0.96571 0.24573 0.079(1) 0.0390 c RUP A 2
H40E H Uiso 0.17875 1.06238 0.26589 0.079(1) 0.0390 c RUP A 2
H40F H Uiso 0.11453 1.03487 0.33677 0.079(1) 0.0390 c RUP A 2

loop_
_atom_type_symbol
_atom_type_description
_atom_type_scat_dispersion_real
_atom_type_scat_dispersion_imag
_atom_type_scat_source
C C 0.0033 0.0016 ' International Tables Vol C Tables 4.2.6.8 and 6.1.1.4'
H H 0.0000 0.0000 ' International Tables Vol C Tables 4.2.6.8 and 6.1.1.4'
N N 0.0061 0.0033 ' International Tables Vol C Tables 4.2.6.8 and 6.1.1.4'
O O 0.0106 0.0060 ' International Tables Vol C Tables 4.2.6.8 and 6.1.1.4'
Si Si 0.0817 0.0704 ' International Tables Vol C Tables 4.2.6.8 and 6.1.1.4'

loop_
_geom_angle_atom_site_label_1
_geom_angle_atom_site_label_2
_geom_angle_atom_site_label_3
_geom_angle
_geom_angle_site_symmetry_1
_geom_angle_site_symmetry_2
_geom_angle_site_symmetry_3
_geom_angle_publ_flag
Si2 Si1 Si3 133.58(2) . . . yes
Si2 Si1 Si3B 115.34(15) . . . yes
Si2 Si1 N1 120.33(5) . . . yes
Si3 Si1 O1 119.62(4) . . . yes
Si3 Si1 O2 114.98(4) . . . yes
Si3 Si1 N1 106.06(5) . . . yes
Si3B Si1 O1 112.56(14) . . . yes
Si3B Si1 O2 98.17(14) . . . yes
Si3B Si1 N1 123.62(15) . . . yes
O1 Si1 O2 88.10(5) . . . yes
O1 Si1 N1 112.65(6) . . . yes
O2 Si1 N1 115.15(6) . . . yes
Si1 Si2 Si4 124.71(2) . . . yes
Si1 Si2 Si4B 142.8(2) . . . yes
Si1 Si2 N4 123.01(5) . . . yes
Si4 Si2 O1 108.40(4) . . . yes
Si4 Si2 O2 114.93(4) . . . yes
Si4 Si2 N4 112.15(5) . . . yes
Si4B Si2 O1 119.59(15) . . . yes
Si4B Si2 O2 126.30(16) . . . yes
Si4B Si2 N4 94.0(2) . . . yes
O1 Si2 O2 87.86(5) . . . yes
O1 Si2 N4 116.37(6) . . . yes
O2 Si2 N4 114.97(6) . . . yes
Si1 Si3 C23 103.52(6) . . . yes
Si1 Si3 C24 110.26(5) . . . yes
Si1 Si3 C28 116.17(6) . . . yes
C23 Si3 C24 105.25(7) . . . yes
C23 Si3 C28 107.32(9) . . . yes
C24 Si3 C28 113.21(9) . . . yes
Si1 Si3B C24B 110.3(6) . . . yes
Si1 Si3B C28B 111.4(7) . . . yes
C23B Si3B C24B 103.8(8) . . . yes
C23B Si3B C28B 106.8(10) . . . yes
C24B Si3B C28B 114.5(9) . . . yes
Si1 Si3B C23B 109.6(7) . . . yes
C33 Si4 C37 114.22(9) . . . yes
Si2 Si4 C32 105.93(6) . . . yes
Si2 Si4 C33 108.11(5) . . . yes
Si2 Si4 C37 115.25(7) . . . yes
C32 Si4 C33 106.57(7) . . . yes
C32 Si4 C37 106.07(9) . . . yes
Si2 Si4B C32B 108.0(7) . . . yes
Si2 Si4B C33B 108.0(6) . . . yes
Si2 Si4B C37B 112.2(8) . . . yes
C32B Si4B C33B 106.1(8) . . . yes
C32B Si4B C37B 108.7(10) . . . yes
C33B Si4B C37B 113.5(9) . . . yes
Si1 O1 Si2 91.77(4) . . . yes
Si1 O2 Si2 91.70(4) . . . yes
Si1 N1 C1 175.51(12) . . . yes
C1 N2 C2 109.33(12) . . . yes
C1 N2 C4 125.31(13) . . . yes
C2 N2 C4 125.16(13) . . . yes
C1 N3 C3 109.07(13) . . . yes
C1 N3 C8 131.83(13) . . . yes
C3 N3 C8 118.97(14) . . . yes
Si2 N4 C12 156.64(12) . . . yes
C12 N5 C13 109.15(13) . . . yes
C12 N5 C15 126.01(13) . . . yes
C13 N5 C15 122.66(13) . . . yes
C12 N6 C14 109.32(12) . . . yes
C12 N6 C19 126.54(13) . . . yes
C14 N6 C19 124.11(13) . . . yes
N1 C1 N2 126.76(13) . . . yes
N1 C1 N3 128.73(13) . . . yes
N2 C1 N3 104.51(13) . . . yes
N2 C2 C3 108.26(15) . . . yes
N3 C3 C2 108.80(16) . . . yes
N2 C4 C5 109.26(13) . . . yes
N2 C4 C6 109.46(11) . . . yes
N2 C4 C7 109.12(13) . . . yes
C5 C4 C6 111.20(14) . . . no
C5 C4 C7 109.20(12) . . . no
C6 C4 C7 108.58(13) . . . no
N3 C8 C9 108.26(14) . . . yes
N3 C8 C10 108.06(13) . . . yes
N3 C8 C11 112.78(13) . . . yes
C9 C8 C10 109.62(15) . . . no
C9 C8 C11 107.83(14) . . . no
C10 C8 C11 110.24(14) . . . no
N4 C12 N5 126.92(13) . . . yes
N4 C12 N6 128.23(13) . . . yes
N5 C12 N6 104.80(12) . . . yes
N5 C13 C14 108.39(15) . . . yes
N6 C14 C13 108.33(15) . . . yes
N5 C15 C16 111.66(13) . . . yes
N5 C15 C17 107.62(13) . . . yes
N5 C15 C18 108.75(14) . . . yes
C16 C15 C17 111.30(15) . . . no
C16 C15 C18 107.69(13) . . . no
C17 C15 C18 109.81(14) . . . no
N6 C19 C20 108.84(12) . . . yes
N6 C19 C21 109.14(12) . . . yes
N6 C19 C22 110.02(13) . . . yes
C20 C19 C21 109.28(14) . . . no
C20 C19 C22 107.99(13) . . . no
C21 C19 C22 111.53(15) . . . no
Si3 C24 C25 112.21(11) . . . yes
Si3 C24 C26 108.12(18) . . . yes
Si3 C24 C27 111.71(11) . . . yes
C25 C24 C26 107.58(19) . . . no
C25 C24 C27 108.91(14) . . . no
C26 C24 C27 108.15(18) . . . no
C25B C24B C27B 109.7(14) . . . no
C26B C24B C27B 106(2) . . . no
Si3B C24B C27B 111.2(13) . . . yes
Si3B C24B C25B 114.4(12) . . . yes
Si3B C24B C26B 106.6(16) . . . yes
C25B C24B C26B 108(2) . . . no
Si3 C28 C31 109.93(14) . . . yes
Si3 C28 C29 109.97(15) . . . yes
Si3 C28 C30 114.45(14) . . . yes
C29 C28 C31 108.05(17) . . . no
C30 C28 C31 106.75(17) . . . no
C29 C28 C30 107.45(18) . . . no
Si3B C28B C29B 112.1(18) . . . yes
Si3B C28B C30B 109.6(17) . . . yes
C30B C28B C31B 108(2) . . . no
Si3B C28B C31B 115.9(16) . . . yes
C29B C28B C30B 106(2) . . . no
C29B C28B C31B 106(2) . . . no
Si4 C33 C35 106.59(15) . . . yes
Si4 C33 C36 112.83(10) . . . yes
C34 C33 C35 108.04(17) . . . no
Si4 C33 C34 111.65(11) . . . yes
C34 C33 C36 108.86(14) . . . no
C35 C33 C36 108.71(18) . . . no
Si4B C33B C36B 109.7(18) . . . yes
Si4B C33B C34B 111.0(12) . . . yes
Si4B C33B C35B 114.6(11) . . . yes
C34B C33B C36B 105(2) . . . no
C35B C33B C36B 109(2) . . . no
C34B C33B C35B 108.1(16) . . . no
Si4 C37 C40 109.16(15) . . . yes
C38 C37 C40 108.53(16) . . . no
C39 C37 C40 107.05(17) . . . no
C38 C37 C39 108.22(18) . . . no
Si4 C37 C38 112.88(15) . . . yes
Si4 C37 C39 110.82(13) . . . yes
Si4B C37B C38B 112.6(15) . . . yes
Si4B C37B C39B 109.5(16) . . . yes
Si4B C37B C40B 111.2(15) . . . yes
C38B C37B C39B 105.0(18) . . . no
C38B C37B C40B 109.9(19) . . . no
C39B C37B C40B 108.4(18) . . . no
N2 C2 H2 126.00 . . . no
C3 C2 H2 126.00 . . . no
N3 C3 H3 126.00 . . . no
C2 C3 H3 126.00 . . . no
C4 C5 H5A 109.00 . . . no
C4 C5 H5B 109.00 . . . no
C4 C5 H5C 109.00 . . . no
H5A C5 H5B 109.00 . . . no
H5A C5 H5C 109.00 . . . no
H5B C5 H5C 109.00 . . . no
C4 C6 H6A 109.00 . . . no
C4 C6 H6B 109.00 . . . no
C4 C6 H6C 109.00 . . . no
H6A C6 H6B 109.00 . . . no
H6A C6 H6C 109.00 . . . no
H6B C6 H6C 109.00 . . . no
C4 C7 H7A 109.00 . . . no
C4 C7 H7B 109.00 . . . no
C4 C7 H7C 109.00 . . . no
H7A C7 H7B 109.00 . . . no
H7A C7 H7C 109.00 . . . no
H7B C7 H7C 109.00 . . . no
C8 C9 H9A 109.00 . . . no
C8 C9 H9B 109.00 . . . no
C8 C9 H9C 109.00 . . . no
H9A C9 H9B 109.00 . . . no
H9A C9 H9C 109.00 . . . no
H9B C9 H9C 109.00 . . . no
C8 C10 H10A 109.00 . . . no
C8 C10 H10B 109.00 . . . no
C8 C10 H10C 109.00 . . . no
H10A C10 H10B 109.00 . . . no
H10A C10 H10C 109.00 . . . no
H10B C10 H10C 109.00 . . . no
C8 C11 H11A 109.00 . . . no
C8 C11 H11B 109.00 . . . no
C8 C11 H11C 109.00 . . . no
H11A C11 H11B 109.00 . . . no
H11A C11 H11C 109.00 . . . no
H11B C11 H11C 109.00 . . . no
N5 C13 H13 126.00 . . . no
C14 C13 H13 126.00 . . . no
N6 C14 H14 126.00 . . . no
C13 C14 H14 126.00 . . . no
C15 C16 H16A 109.00 . . . no
C15 C16 H16B 109.00 . . . no
C15 C16 H16C 109.00 . . . no
H16A C16 H16B 109.00 . . . no
H16A C16 H16C 109.00 . . . no
H16B C16 H16C 109.00 . . . no
C15 C17 H17A 109.00 . . . no
C15 C17 H17B 109.00 . . . no
C15 C17 H17C 109.00 . . . no
H17A C17 H17B 109.00 . . . no
H17A C17 H17C 109.00 . . . no
H17B C17 H17C 109.00 . . . no
C15 C18 H18A 109.00 . . . no
C15 C18 H18B 109.00 . . . no
C15 C18 H18C 109.00 . . . no
H18A C18 H18B 109.00 . . . no
H18A C18 H18C 109.00 . . . no
H18B C18 H18C 109.00 . . . no
C19 C20 H20A 109.00 . . . no
C19 C20 H20B 109.00 . . . no
C19 C20 H20C 109.00 . . . no
H20A C20 H20B 109.00 . . . no
H20A C20 H20C 109.00 . . . no
H20B C20 H20C 109.00 . . . no
C19 C21 H21A 109.00 . . . no
C19 C21 H21B 109.00 . . . no
C19 C21 H21C 109.00 . . . no
H21A C21 H21B 109.00 . . . no
H21A C21 H21C 109.00 . . . no
H21B C21 H21C 109.00 . . . no
C19 C22 H22A 109.00 . . . no
C19 C22 H22B 109.00 . . . no
C19 C22 H22C 109.00 . . . no
H22A C22 H22B 109.00 . . . no
H22A C22 H22C 109.00 . . . no
H22B C22 H22C 109.00 . . . no
Si3 C23 H23A 109.00 . . . no
Si3 C23 H23B 109.00 . . . no
Si3 C23 H23C 109.00 . . . no
H23A C23 H23B 109.00 . . . no
H23A C23 H23C 109.00 . . . no
H23B C23 H23C 109.00 . . . no
Si3B C23B H23D 110.00 . . . no
Si3B C23B H23E 109.00 . . . no
Si3B C23B H23F 109.00 . . . no
H23D C23B H23E 109.00 . . . no
H23D C23B H23F 109.00 . . . no
H23E C23B H23F 109.00 . . . no
H25B C25 H25C 109.00 . . . no
C24 C25 H25C 109.00 . . . no
C24 C25 H25A 109.00 . . . no
C24 C25 H25B 109.00 . . . no
H25A C25 H25B 109.00 . . . no
H25A C25 H25C 109.00 . . . no
C24B C25B H25E 110.00 . . . no
C24B C25B H25D 110.00 . . . no
H25D C25B H25F 109.00 . . . no
C24B C25B H25F 109.00 . . . no
H25D C25B H25E 109.00 . . . no
H25E C25B H25F 109.00 . . . no
C24 C26 H26A 109.00 . . . no
H26B C26 H26C 109.00 . . . no
C24 C26 H26C 109.00 . . . no
H26A C26 H26B 110.00 . . . no
C24 C26 H26B 109.00 . . . no
H26A C26 H26C 109.00 . . . no
C24B C26B H26E 110.00 . . . no
C24B C26B H26F 109.00 . . . no
C24B C26B H26D 109.00 . . . no
H26D C26B H26E 110.00 . . . no
H26D C26B H26F 109.00 . . . no
H26E C26B H26F 109.00 . . . no
C24 C27 H27A 109.00 . . . no
C24 C27 H27B 109.00 . . . no
C24 C27 H27C 109.00 . . . no
H27A C27 H27C 109.00 . . . no
H27B C27 H27C 109.00 . . . no
H27A C27 H27B 109.00 . . . no
C24B C27B H27F 109.00 . . . no
H27D C27B H27E 109.00 . . . no
H27E C27B H27F 109.00 . . . no
C24B C27B H27E 110.00 . . . no
H27D C27B H27F 109.00 . . . no
C24B C27B H27D 109.00 . . . no
H29A C29 H29C 109.00 . . . no
C28 C29 H29A 110.00 . . . no
C28 C29 H29B 109.00 . . . no
C28 C29 H29C 109.00 . . . no
H29A C29 H29B 109.00 . . . no
H29B C29 H29C 109.00 . . . no
C28B C29B H29F 109.00 . . . no
H29D C29B H29E 109.00 . . . no
H29D C29B H29F 110.00 . . . no
H29E C29B H29F 109.00 . . . no
C28B C29B H29E 109.00 . . . no
C28B C29B H29D 110.00 . . . no
H30B C30 H30C 109.00 . . . no
H30A C30 H30C 109.00 . . . no
C28 C30 H30A 109.00 . . . no
C28 C30 H30B 109.00 . . . no
C28 C30 H30C 109.00 . . . no
H30A C30 H30B 109.00 . . . no
C28B C30B H30D 110.00 . . . no
C28B C30B H30E 110.00 . . . no
H30D C30B H30F 109.00 . . . no
C28B C30B H30F 110.00 . . . no
H30D C30B H30E 109.00 . . . no
H30E C30B H30F 110.00 . . . no
C28 C31 H31A 109.00 . . . no
H31B C31 H31C 109.00 . . . no
C28 C31 H31B 109.00 . . . no
C28 C31 H31C 109.00 . . . no
H31A C31 H31B 109.00 . . . no
H31A C31 H31C 109.00 . . . no
C28B C31B H31F 110.00 . . . no
H31D C31B H31E 109.00 . . . no
C28B C31B H31E 109.00 . . . no
C28B C31B H31D 110.00 . . . no
H31E C31B H31F 109.00 . . . no
H31D C31B H31F 110.00 . . . no
Si4 C32 H32B 109.00 . . . no
Si4 C32 H32A 109.00 . . . no
H32B C32 H32C 109.00 . . . no
H32A C32 H32C 109.00 . . . no
Si4 C32 H32C 109.00 . . . no
H32A C32 H32B 109.00 . . . no
Si4B C32B H32E 109.00 . . . no
Si4B C32B H32F 109.00 . . . no
H32D C32B H32E 109.00 . . . no
H32D C32B H32F 109.00 . . . no
Si4B C32B H32D 110.00 . . . no
H32E C32B H32F 109.00 . . . no
C33 C34 H34A 109.00 . . . no
C33 C34 H34C 109.00 . . . no
H34A C34 H34B 109.00 . . . no
C33 C34 H34B 109.00 . . . no
H34A C34 H34C 109.00 . . . no
H34B C34 H34C 109.00 . . . no
C33B C34B H34F 110.00 . . . no
H34D C34B H34E 109.00 . . . no
H34D C34B H34F 110.00 . . . no
H34E C34B H34F 109.00 . . . no
C33B C34B H34E 109.00 . . . no
C33B C34B H34D 110.00 . . . no
H35B C35 H35C 109.00 . . . no
H35A C35 H35C 110.00 . . . no
C33 C35 H35A 109.00 . . . no
C33 C35 H35B 109.00 . . . no
C33 C35 H35C 109.00 . . . no
H35A C35 H35B 109.00 . . . no
C33B C35B H35D 109.00 . . . no
C33B C35B H35F 109.00 . . . no
H35D C35B H35E 109.00 . . . no
H35D C35B H35F 109.00 . . . no
H35E C35B H35F 109.00 . . . no
C33B C35B H35E 109.00 . . . no
H36B C36 H36C 109.00 . . . no
C33 C36 H36B 109.00 . . . no
H36A C36 H36C 109.00 . . . no
C33 C36 H36A 109.00 . . . no
C33 C36 H36C 109.00 . . . no
H36A C36 H36B 109.00 . . . no
C33B C36B H36F 109.00 . . . no
C33B C36B H36D 109.00 . . . no
C33B C36B H36E 109.00 . . . no
H36D C36B H36E 110.00 . . . no
H36D C36B H36F 110.00 . . . no
H36E C36B H36F 109.00 . . . no
C37 C38 H38A 109.00 . . . no
C37 C38 H38B 109.00 . . . no
C37 C38 H38C 109.00 . . . no
H38B C38 H38C 109.00 . . . no
H38A C38 H38B 109.00 . . . no
H38A C38 H38C 109.00 . . . no
C37B C38B H38E 110.00 . . . no
H38D C38B H38F 109.00 . . . no
C37B C38B H38F 109.00 . . . no
H38D C38B H38E 110.00 . . . no
C37B C38B H38D 109.00 . . . no
H38E C38B H38F 109.00 . . . no
C37 C39 H39A 109.00 . . . no
C37 C39 H39C 109.00 . . . no
H39A C39 H39B 109.00 . . . no
C37 C39 H39B 109.00 . . . no
H39B C39 H39C 109.00 . . . no
H39A C39 H39C 109.00 . . . no
C37B C39B H39E 109.00 . . . no
C37B C39B H39F 110.00 . . . no
H39D C39B H39F 110.00 . . . no
H39E C39B H39F 110.00 . . . no
H39D C39B H39E 109.00 . . . no
C37B C39B H39D 109.00 . . . no
C37 C40 H40A 109.00 . . . no
C37 C40 H40B 109.00 . . . no
C37 C40 H40C 109.00 . . . no
H40A C40 H40B 109.00 . . . no
H40A C40 H40C 109.00 . . . no
H40B C40 H40C 109.00 . . . no
C37B C40B H40D 110.00 . . . no
C37B C40B H40E 109.00 . . . no
C37B C40B H40F 110.00 . . . no
H40D C40B H40E 109.00 . . . no
H40D C40B H40F 109.00 . . . no
H40E C40B H40F 109.00 . . . no

loop_
_geom_bond_atom_site_label_1
_geom_bond_atom_site_label_2
_geom_bond_distance
_geom_bond_site_symmetry_1
_geom_bond_site_symmetry_2
_geom_bond_publ_flag
Si1 Si2 2.4293(6) . . yes
Si1 Si3 2.3896(6) . . yes
Si1 Si3B 2.426(6) . . yes
Si1 O1 1.6858(10) . . yes
Si1 O2 1.6952(10) . . yes
Si1 N1 1.6410(13) . . yes
Si2 Si4 2.3719(7) . . yes
Si2 Si4B 2.369(8) . . yes
Si2 O1 1.6979(10) . . yes
Si2 O2 1.6906(10) . . yes
Si2 N4 1.6458(13) . . yes
Si3 C23 1.8934(18) . . yes
Si3 C24 1.9218(16) . . yes
Si3 C28 1.942(2) . . yes
Si3B C23B 1.89(2) . . yes
Si3B C24B 1.926(17) . . yes
Si3B C28B 1.94(2) . . yes
Si4 C32 1.8849(17) . . yes
Si4 C33 1.9186(16) . . yes
Si4 C37 1.930(2) . . yes
Si4B C32B 1.877(19) . . yes
Si4B C33B 1.916(15) . . yes
Si4B C37B 1.92(2) . . yes
N1 C1 1.274(2) . . yes
N2 C1 1.3983(19) . . yes
N2 C2 1.390(2) . . yes
N2 C4 1.4892(19) . . yes
N3 C1 1.396(2) . . yes
N3 C3 1.390(2) . . yes
N3 C8 1.495(2) . . yes
N4 C12 1.285(2) . . yes
N5 C12 1.3948(18) . . yes
N5 C13 1.388(2) . . yes
N5 C15 1.490(2) . . yes
N6 C12 1.390(2) . . yes
N6 C14 1.388(2) . . yes
N6 C19 1.4926(18) . . yes
C2 C3 1.326(3) . . no
C4 C5 1.526(2) . . no
C4 C6 1.521(2) . . no
C4 C7 1.531(2) . . no
C8 C9 1.541(3) . . no
C8 C10 1.528(2) . . no
C8 C11 1.513(3) . . no
C13 C14 1.332(2) . . no
C15 C16 1.525(2) . . no
C15 C17 1.530(3) . . no
C15 C18 1.526(2) . . no
C19 C20 1.528(2) . . no
C19 C21 1.522(2) . . no
C19 C22 1.524(2) . . no
C24 C25 1.532(2) . . no
C24 C26 1.542(4) . . no
C24 C27 1.537(3) . . no
C24B C26B 1.55(3) . . no
C24B C27B 1.55(3) . . no
C24B C25B 1.54(2) . . no
C28 C29 1.538(3) . . no
C28 C30 1.539(3) . . no
C28 C31 1.537(3) . . no
C28B C29B 1.54(4) . . no
C28B C31B 1.54(3) . . no
C28B C30B 1.55(4) . . no
C33 C35 1.538(4) . . no
C33 C34 1.538(3) . . no
C33 C36 1.538(2) . . no
C33B C34B 1.56(3) . . no
C33B C35B 1.53(2) . . no
C33B C36B 1.56(5) . . no
C37 C40 1.536(3) . . no
C37 C38 1.529(3) . . no
C37 C39 1.539(3) . . no
C37B C38B 1.54(3) . . no
C37B C39B 1.54(3) . . no
C37B C40B 1.53(3) . . no
C2 H2 0.9500 . . no
C3 H3 0.9500 . . no
C5 H5A 0.9800 . . no
C5 H5B 0.9800 . . no
C5 H5C 0.9800 . . no
C6 H6A 0.9800 . . no
C6 H6B 0.9800 . . no
C6 H6C 0.9800 . . no
C7 H7A 0.9800 . . no
C7 H7B 0.9800 . . no
C7 H7C 0.9800 . . no
C9 H9A 0.9800 . . no
C9 H9B 0.9800 . . no
C9 H9C 0.9800 . . no
C10 H10A 0.9800 . . no
C10 H10B 0.9800 . . no
C10 H10C 0.9800 . . no
C11 H11A 0.9800 . . no
C11 H11B 0.9800 . . no
C11 H11C 0.9800 . . no
C13 H13 0.9500 . . no
C14 H14 0.9500 . . no
C16 H16A 0.9800 . . no
C16 H16B 0.9800 . . no
C16 H16C 0.9800 . . no
C17 H17A 0.9800 . . no
C17 H17B 0.9800 . . no
C17 H17C 0.9800 . . no
C18 H18A 0.9800 . . no
C18 H18B 0.9800 . . no
C18 H18C 0.9800 . . no
C20 H20A 0.9800 . . no
C20 H20B 0.9800 . . no
C20 H20C 0.9800 . . no
C21 H21A 0.9800 . . no
C21 H21B 0.9800 . . no
C21 H21C 0.9800 . . no
C22 H22A 0.9800 . . no
C22 H22B 0.9800 . . no
C22 H22C 0.9800 . . no
C23 H23A 0.9800 . . no
C23 H23B 0.9800 . . no
C23 H23C 0.9800 . . no
C23B H23F 0.9800 . . no
C23B H23D 0.9800 . . no
C23B H23E 0.9800 . . no
C25 H25A 0.9800 . . no
C25 H25B 0.9800 . . no
C25 H25C 0.9800 . . no
C25B H25D 0.9800 . . no
C25B H25E 0.9800 . . no
C25B H25F 0.9800 . . no
C26 H26A 0.9800 . . no
C26 H26B 0.9800 . . no
C26 H26C 0.9800 . . no
C26B H26D 0.9800 . . no
C26B H26F 0.9800 . . no
C26B H26E 0.9800 . . no
C27 H27B 0.9800 . . no
C27 H27A 0.9800 . . no
C27 H27C 0.9800 . . no
C27B H27E 0.9800 . . no
C27B H27F 0.9800 . . no
C27B H27D 0.9800 . . no
C29 H29C 0.9800 . . no
C29 H29A 0.9800 . . no
C29 H29B 0.9800 . . no
C29B H29E 0.9800 . . no
C29B H29F 0.9800 . . no
C29B H29D 0.9800 . . no
C30 H30C 0.9800 . . no
C30 H30A 0.9800 . . no
C30 H30B 0.9800 . . no
C30B H30D 0.9800 . . no
C30B H30E 0.9800 . . no
C30B H30F 0.9800 . . no
C31 H31A 0.9800 . . no
C31 H31C 0.9800 . . no
C31 H31B 0.9800 . . no
C31B H31E 0.9800 . . no
C31B H31D 0.9800 . . no
C31B H31F 0.9800 . . no
C32 H32A 0.9800 . . no
C32 H32C 0.9800 . . no
C32 H32B 0.9800 . . no
C32B H32E 0.9800 . . no
C32B H32D 0.9800 . . no
C32B H32F 0.9800 . . no
C34 H34A 0.9800 . . no
C34 H34B 0.9800 . . no
C34 H34C 0.9800 . . no
C34B H34E 0.9800 . . no
C34B H34F 0.9800 . . no
C34B H34D 0.9800 . . no
C35 H35C 0.9800 . . no
C35 H35A 0.9800 . . no
C35 H35B 0.9800 . . no
C35B H35E 0.9800 . . no
C35B H35F 0.9800 . . no
C35B H35D 0.9800 . . no
C36 H36C 0.9800 . . no
C36 H36A 0.9800 . . no
C36 H36B 0.9800 . . no
C36B H36D 0.9700 . . no
C36B H36F 0.9800 . . no
C36B H36E 0.9800 . . no
C38 H38B 0.9800 . . no
C38 H38A 0.9800 . . no
C38 H38C 0.9800 . . no
C38B H38D 0.9800 . . no
C38B H38E 0.9800 . . no
C38B H38F 0.9800 . . no
C39 H39A 0.9800 . . no
C39 H39B 0.9800 . . no
C39 H39C 0.9800 . . no
C39B H39D 0.9800 . . no
C39B H39E 0.9800 . . no
C39B H39F 0.9700 . . no
C40 H40B 0.9800 . . no
C40 H40C 0.9800 . . no
C40 H40A 0.9800 . . no
C40B H40D 0.9800 . . no
C40B H40E 0.9800 . . no
C40B H40F 0.9800 . . no

loop_
_geom_hbond_atom_site_label_D
_geom_hbond_atom_site_label_H
_geom_hbond_atom_site_label_A
_geom_hbond_distance_DH
_geom_hbond_distance_HA
_geom_hbond_distance_DA
_geom_hbond_angle_DHA
_geom_hbond_site_symmetry_A
_geom_hbond_publ_flag
C5 H5A N1 0.9800 2.5900 3.213(2) 121.00 . yes
C6 H6C N1 0.9800 2.5600 3.162(2) 119.00 . yes
C16 H16A N4 0.9800 2.4700 3.085(2) 121.00 . yes
C21 H21C O1 0.9800 2.5100 3.449(2) 160.00 . yes
C22 H22A N4 0.9800 2.4800 3.092(2) 120.00 . yes
C36 H36B N4 0.9800 2.5900 3.449(2) 146.00 . yes

loop_
_geom_torsion_atom_site_label_1
_geom_torsion_atom_site_label_2
_geom_torsion_atom_site_label_3
_geom_torsion_atom_site_label_4
_geom_torsion
_geom_torsion_site_symmetry_1
_geom_torsion_site_symmetry_2
_geom_torsion_site_symmetry_3
_geom_torsion_site_symmetry_4
_geom_torsion_publ_flag
Si3 Si1 Si2 Si4 -9.66(4) . . . . no
Si3 Si1 Si2 O1 -90.11(6) . . . . no
Si3 Si1 Si2 O2 81.68(6) . . . . no
Si3 Si1 Si2 N4 174.79(5) . . . . no
O1 Si1 Si2 Si4 80.45(5) . . . . no
O1 Si1 Si2 O2 171.79(7) . . . . no
O1 Si1 Si2 N4 -95.09(7) . . . . no
O2 Si1 Si2 Si4 -91.34(5) . . . . no
O2 Si1 Si2 O1 -171.79(7) . . . . no
O2 Si1 Si2 N4 93.12(7) . . . . no
N1 Si1 Si2 Si4 172.72(5) . . . . no
N1 Si1 Si2 O1 92.27(7) . . . . no
N1 Si1 Si2 O2 -95.94(7) . . . . no
N1 Si1 Si2 N4 -2.83(8) . . . . no
Si2 Si1 Si3 C23 -177.69(6) . . . . no
Si2 Si1 Si3 C24 -65.54(6) . . . . no
Si2 Si1 Si3 C28 64.97(9) . . . . no
O1 Si1 Si3 C23 128.83(7) . . . . no
O1 Si1 Si3 C24 -119.01(7) . . . . no
O1 Si1 Si3 C28 11.49(9) . . . . no
O2 Si1 Si3 C23 -128.29(7) . . . . no
O2 Si1 Si3 C24 -16.13(7) . . . . no
O2 Si1 Si3 C28 114.37(9) . . . . no
N1 Si1 Si3 C23 0.17(7) . . . . no
N1 Si1 Si3 C24 112.33(7) . . . . no
N1 Si1 Si3 C28 -117.17(9) . . . . no
Si3 Si1 O1 Si2 123.56(4) . . . . no
O2 Si1 O1 Si2 5.70(5) . . . . no
N1 Si1 O1 Si2 -110.84(6) . . . . no
Si3 Si1 O2 Si2 -127.74(4) . . . . no
O1 Si1 O2 Si2 -5.73(5) . . . . no
N1 Si1 O2 Si2 108.49(6) . . . . no
Si1 Si2 Si4 C32 -13.82(6) . . . . no
Si1 Si2 Si4 C33 -127.74(5) . . . . no
Si1 Si2 Si4 C37 103.11(8) . . . . no
O1 Si2 Si4 C32 32.30(7) . . . . no
O1 Si2 Si4 C33 -81.61(6) . . . . no
O1 Si2 Si4 C37 149.23(9) . . . . no
O2 Si2 Si4 C32 -64.08(7) . . . . no
O2 Si2 Si4 C33 -178.00(6) . . . . no
O2 Si2 Si4 C37 52.85(9) . . . . no
N4 Si2 Si4 C32 162.15(7) . . . . no
N4 Si2 Si4 C33 48.23(7) . . . . no
N4 Si2 Si4 C37 -80.92(9) . . . . no
Si4 Si2 O1 Si1 -121.32(4) . . . . no
O2 Si2 O1 Si1 -5.72(5) . . . . no
N4 Si2 O1 Si1 111.22(6) . . . . no
Si4 Si2 O2 Si1 115.01(4) . . . . no
O1 Si2 O2 Si1 5.69(5) . . . . no
N4 Si2 O2 Si1 -112.53(6) . . . . no
Si1 Si2 N4 C12 -12.2(3) . . . . no
Si4 Si2 N4 C12 171.8(3) . . . . no
O1 Si2 N4 C12 -62.7(3) . . . . no
O2 Si2 N4 C12 38.0(3) . . . . no
Si1 Si3 C24 C25 63.14(12) . . . . no
Si1 Si3 C24 C26 -55.34(17) . . . . no
Si1 Si3 C24 C27 -174.22(11) . . . . no
C23 Si3 C24 C25 174.18(11) . . . . no
C23 Si3 C24 C26 55.70(18) . . . . no
C23 Si3 C24 C27 -63.18(13) . . . . no
C28 Si3 C24 C25 -68.91(14) . . . . no
C28 Si3 C24 C26 172.61(17) . . . . no
C28 Si3 C24 C27 53.73(15) . . . . no
Si1 Si3 C28 C29 23.89(18) . . . . no
Si1 Si3 C28 C30 -97.15(14) . . . . no
Si1 Si3 C28 C31 142.74(12) . . . . no
C23 Si3 C28 C29 -91.33(16) . . . . no
C23 Si3 C28 C30 147.63(14) . . . . no
C23 Si3 C28 C31 27.52(17) . . . . no
C24 Si3 C28 C29 152.98(14) . . . . no
C24 Si3 C28 C30 31.94(17) . . . . no
C24 Si3 C28 C31 -88.17(16) . . . . no
Si2 Si4 C33 C34 179.61(10) . . . . no
Si2 Si4 C33 C35 61.84(17) . . . . no
Si2 Si4 C33 C36 -57.41(12) . . . . no
C32 Si4 C33 C34 66.12(13) . . . . no
C32 Si4 C33 C35 -51.65(18) . . . . no
C32 Si4 C33 C36 -170.90(11) . . . . no
C37 Si4 C33 C34 -50.66(15) . . . . no
C37 Si4 C33 C35 -168.43(17) . . . . no
C37 Si4 C33 C36 72.33(14) . . . . no
Si2 Si4 C37 C38 79.73(15) . . . . no
Si2 Si4 C37 C39 -158.70(12) . . . . no
Si2 Si4 C37 C40 -41.04(17) . . . . no
C32 Si4 C37 C38 -163.42(14) . . . . no
C32 Si4 C37 C39 -41.85(16) . . . . no
C32 Si4 C37 C40 75.81(16) . . . . no
C33 Si4 C37 C38 -46.35(18) . . . . no
C33 Si4 C37 C39 75.22(16) . . . . no
C33 Si4 C37 C40 -167.12(13) . . . . no
C2 N2 C1 N1 177.84(15) . . . . no
C4 N2 C1 N1 -7.1(2) . . . . no
C2 N2 C1 N3 -1.63(17) . . . . no
C4 N2 C1 N3 173.39(13) . . . . no
C2 N2 C4 C7 -0.7(2) . . . . no
C1 N2 C2 C3 1.12(19) . . . . no
C1 N2 C4 C5 65.72(18) . . . . no
C2 N2 C4 C5 -120.03(17) . . . . no
C4 N2 C2 C3 -173.91(15) . . . . no
C1 N2 C4 C7 -174.95(14) . . . . no
C1 N2 C4 C6 -56.26(19) . . . . no
C2 N2 C4 C6 117.99(17) . . . . no
C8 N3 C1 N1 6.4(3) . . . . no
C3 N3 C1 N1 -177.90(16) . . . . no
C8 N3 C1 N2 -174.16(15) . . . . no
C8 N3 C3 C2 175.42(15) . . . . no
C3 N3 C1 N2 1.55(17) . . . . no
C3 N3 C8 C11 -174.85(15) . . . . no
C1 N3 C3 C2 -0.9(2) . . . . no
C1 N3 C8 C9 119.74(18) . . . . no
C3 N3 C8 C9 -55.63(19) . . . . no
C1 N3 C8 C10 -121.61(18) . . . . no
C3 N3 C8 C10 63.02(19) . . . . no
C1 N3 C8 C11 0.5(2) . . . . no
Si2 N4 C12 N5 -97.1(3) . . . . no
Si2 N4 C12 N6 85.8(3) . . . . no
C13 N5 C15 C16 -143.42(15) . . . . no
C13 N5 C12 N4 -178.21(15) . . . . no
C15 N5 C12 N4 -14.8(2) . . . . no
C13 N5 C12 N6 -0.52(16) . . . . no
C15 N5 C12 N6 162.93(13) . . . . no
C13 N5 C15 C18 -24.7(2) . . . . no
C12 N5 C13 C14 -0.34(19) . . . . no
C12 N5 C15 C16 55.22(19) . . . . no
C12 N5 C15 C18 173.91(14) . . . . no
C15 N5 C13 C14 -164.45(14) . . . . no
C13 N5 C15 C17 94.16(17) . . . . no
C12 N5 C15 C17 -67.19(19) . . . . no
C19 N6 C12 N4 -3.4(2) . . . . no
C14 N6 C12 N4 178.81(16) . . . . no
C19 N6 C12 N5 178.99(13) . . . . no
C12 N6 C19 C21 -71.06(19) . . . . no
C19 N6 C14 C13 -179.30(14) . . . . no
C14 N6 C12 N5 1.16(16) . . . . no
C14 N6 C19 C22 -130.86(16) . . . . no
C12 N6 C14 C13 -1.41(19) . . . . no
C12 N6 C19 C20 169.76(14) . . . . no
C14 N6 C19 C20 -12.7(2) . . . . no
C14 N6 C19 C21 106.47(17) . . . . no
C12 N6 C19 C22 51.6(2) . . . . no
N2 C2 C3 N3 -0.1(2) . . . . no
N5 C13 C14 N6 1.06(19) . . . . no
